data_1517490
loop_
_publ_author_name
'Webb, Nicola J.'
'Marsden, Stephen P.'
'Raw, Steven A.'

_publ_section_title
;
 Rhodium(III)-Catalyzed C-H Activation/Annulation with Vinyl Esters as an
 Acetylene Equivalent.
;
_journal_issue 18
_journal_name_full 'Organic letters'
_journal_page_first 4718
_journal_page_last 4721
_journal_paper_doi 10.1021/ol502095z
_journal_volume 16
_journal_year 2014
_chemical_formula_moiety 'C16 H20 N2 O3, 0.25(H2 O)'
_chemical_formula_sum 'C16 H20.5 N2 O3.25'
_chemical_formula_weight 292.84
_chemical_name_systematic
;
 tert-Butyl 5-oxo-3a,4,5,9b-tetrahydro-1H-pyrrolo[2,3-c]isoquinoline-3(2H)-carboxylate 
;
_space_group_crystal_system monoclinic
_space_group_IT_number 14
_space_group_name_Hall '-P 2yn'
_space_group_name_H-M_alt 'P 1 21/n 1'
_symmetry_space_group_name_Hall '-P 2yn'
_symmetry_space_group_name_H-M 'P 1 21/n 1'
_atom_sites_solution_hydrogens geom
_atom_sites_solution_primary iterative
_atom_sites_solution_secondary difmap
_audit_creation_date 2013-08-13
_audit_creation_method
;
  Olex2 1.2
  (compiled Apr 23 2013 17:59:47, GUI svn.r4466)
;
_cell_angle_alpha 90.00
_cell_angle_beta 91.343(4)
_cell_angle_gamma 90.00
_cell_formula_units_Z 8
_cell_length_a 10.1273(5)
_cell_length_b 12.4095(5)
_cell_length_c 24.1328(9)
_cell_measurement_reflns_used 6133
_cell_measurement_temperature 100.00(10)
_cell_measurement_theta_max 29.5120
_cell_measurement_theta_min 2.1470
_cell_volume 3032.0(2)
_computing_cell_refinement
;
CrysAlisPro, Agilent Technologies,
Version 1.171.36.28e (release 10-06-2013 CrysAlis171 .NET)
(compiled Jun 10 2013,11:58:50)
;
_computing_data_collection
;
CrysAlisPro, Agilent Technologies,
Version 1.171.36.28e (release 10-06-2013 CrysAlis171 .NET)
(compiled Jun 10 2013,11:58:50)
;
_computing_data_reduction
;
CrysAlisPro, Agilent Technologies,
Version 1.171.36.28e (release 10-06-2013 CrysAlis171 .NET)
(compiled Jun 10 2013,11:58:50)
;
_computing_molecular_graphics
;
O. V. Dolomanov, L. J. Bourhis, R. J. Gildea, J. A. K. Howard and H. Puschmann,
OLEX2: a complete structure solution, refinement and analysis program.
J. Appl. Cryst. (2009). 42, 339-341.
;
_computing_publication_material
;
O. V. Dolomanov, L. J. Bourhis, R. J. Gildea, J. A. K. Howard and H. Puschmann,
OLEX2: a complete structure solution, refinement and analysis program.
J. Appl. Cryst. (2009). 42, 339-341.
;
_computing_structure_refinement
;
SHELXL, G.M. Sheldrick, Acta Cryst.
(2008). A64, 112-122
;
_computing_structure_solution
;
olex2.solve (L.J. Bourhis, O.V. Dolomanov, R.J. Gildea, J.A.K. Howard,
H. Puschmann, in preparation, 2011)
;
_diffrn_ambient_temperature 100.00(10)
_diffrn_detector_area_resol_mean 5.3095
_diffrn_measured_fraction_theta_full 0.9995
_diffrn_measured_fraction_theta_max 0.8474
_diffrn_measurement_details
;
  1 omega  -57.00   37.00   1.0000   15.0000
omega____ theta____ kappa____ phi______ frames
    -        9.2970  -19.0000 -120.0000 94

  2 omega  -18.00   27.00   1.0000   15.0000
omega____ theta____ kappa____ phi______ frames
    -      -10.0782  -99.0000   90.0000 45

  3 omega  -62.00    8.00   1.0000   15.0000
omega____ theta____ kappa____ phi______ frames
    -      -10.0782  -77.0000  -60.0000 70
;
_diffrn_measurement_device_type 'SuperNova, Dual, Cu at zero, Atlas'
_diffrn_measurement_method '\w scans'
_diffrn_orient_matrix_UB_11 -0.0210895000
_diffrn_orient_matrix_UB_12 0.0297171000
_diffrn_orient_matrix_UB_13 0.0232943000
_diffrn_orient_matrix_UB_21 -0.0148068000
_diffrn_orient_matrix_UB_22 0.0446746000
_diffrn_orient_matrix_UB_23 -0.0174075000
_diffrn_orient_matrix_UB_31 -0.0651366000
_diffrn_orient_matrix_UB_32 -0.0197036000
_diffrn_orient_matrix_UB_33 -0.0043494000
_diffrn_radiation_monochromator mirror
_diffrn_radiation_type 'Mo K\a'
_diffrn_radiation_wavelength 0.7107
_diffrn_reflns_av_R_equivalents 0.0340
_diffrn_reflns_av_unetI/netI 0.0428
_diffrn_reflns_limit_h_max 14
_diffrn_reflns_limit_h_min -10
_diffrn_reflns_limit_k_max 14
_diffrn_reflns_limit_k_min -16
_diffrn_reflns_limit_l_max 32
_diffrn_reflns_limit_l_min -32
_diffrn_reflns_number 18513
_diffrn_reflns_theta_full 25.00
_diffrn_reflns_theta_max 29.88
_diffrn_reflns_theta_min 1.85
_diffrn_source 'SuperNova (Mo) X-ray Source'
_exptl_absorpt_coefficient_mu 0.090
_exptl_absorpt_correction_T_max 1.00000
_exptl_absorpt_correction_T_min 0.87787
_exptl_absorpt_correction_type multi-scan
_exptl_absorpt_process_details
;
CrysAlisPro, Agilent Technologies,
Version 1.171.36.28e (release 10-06-2013 CrysAlis171 .NET)
(compiled Jun 10 2013,11:58:50)
Empirical absorption correction using spherical harmonics,
 implemented in SCALE3 ABSPACK scaling algorithm.
;
_exptl_crystal_colour colourless
_exptl_crystal_colour_primary colourless
_exptl_crystal_density_diffrn 1.283
_exptl_crystal_density_method 'not measured'
_exptl_crystal_description block
_exptl_crystal_F_000 1252
_exptl_crystal_size_max 0.3092
_exptl_crystal_size_mid 0.2031
_exptl_crystal_size_min 0.1568
_refine_diff_density_max 0.295
_refine_diff_density_min -0.275
_refine_diff_density_rms 0.056
_refine_ls_extinction_method none
_refine_ls_goodness_of_fit_ref 1.016
_refine_ls_hydrogen_treatment mixed
_refine_ls_matrix_type full
_refine_ls_number_parameters 551
_refine_ls_number_reflns 7396
_refine_ls_number_restraints 0
_refine_ls_restrained_S_all 1.016
_refine_ls_R_factor_all 0.0594
_refine_ls_R_factor_gt 0.0461
_refine_ls_shift/su_max 0.001
_refine_ls_shift/su_mean 0.000
_refine_ls_structure_factor_coef Fsqd
_refine_ls_weighting_details 'calc w=1/[\s^2^(Fo^2^)+(0.0515P)^2^+0.9115P] where P=(Fo^2^+2Fc^2^)/3'
_refine_ls_weighting_scheme calc
_refine_ls_wR_factor_gt 0.1063
_refine_ls_wR_factor_ref 0.1149
_reflns_number_gt 6032
_reflns_number_total 7396
_reflns_threshold_expression >2sigma(I)
_cod_data_source_file ol502095z_si_001.cif
_cod_data_source_block Compound12
_cod_depositor_comments
;
Adding full bibliography for 1517489--1517490.cif.

2019-08-15
Z value and formula fixed to values more according to usual
chemical conventions.                 miguel
;
_cod_original_formula_weight 585.69
_cod_original_formula_moiety '2(C16 H20 N2 O3), 0.5(H2 O)'
_cod_original_formula_units_Z 4
_cod_original_formula_sum 'C32 H41 N4 O6.50'
_cod_database_code 1517490
_chemical_oxdiff_formula 'C5 H12 N2 O4'
_chemical_oxdiff_usercomment '100 K'
_reflns_odcompleteness_completeness 99.95
_reflns_odcompleteness_iscentric 1
_reflns_odcompleteness_theta 26.32
_olex2_refinement_description
;
1. Fixed Uiso
 At 1.5 times of:
  All O(H,H) groups
2. Others
 Fixed Sof: O4(0.5) H4A(0.5) H4C(0.5)
3.a Free rotating group:
 O4(H4A,H4C)
;

loop_
_space_group_symop_id
_space_group_symop_operation_xyz
1 'x, y, z'
2 '-x+1/2, y+1/2, -z+1/2'
3 '-x, -y, -z'
4 'x-1/2, -y-1/2, z-1/2'

loop_
_atom_site_label
_atom_site_type_symbol
_atom_site_fract_x
_atom_site_fract_y
_atom_site_fract_z
_atom_site_U_iso_or_equiv
_atom_site_adp_type
_atom_site_occupancy
_atom_site_symmetry_multiplicity
_atom_site_calc_flag
_atom_site_refinement_flags
O1 O 0.05913(9) 0.40738(8) 0.20667(4) 0.0210(2) Uani 1 1 d .
O3B O -0.01581(9) 0.22440(8) 0.84362(4) 0.0231(2) Uani 1 1 d .
O2 O 0.13076(9) 0.26205(8) 0.40882(4) 0.0214(2) Uani 1 1 d .
O2B O 0.10986(9) 0.37681(8) 0.85262(4) 0.0228(2) Uani 1 1 d .
O1B O 0.11626(9) 0.59362(8) 0.67276(4) 0.0255(2) Uani 1 1 d .
O3 O -0.00488(10) 0.11846(9) 0.42445(4) 0.0291(2) Uani 1 1 d .
N2 N 0.08962(11) 0.14511(9) 0.34156(4) 0.0184(2) Uani 1 1 d .
N2B N 0.11322(11) 0.28373(9) 0.77458(4) 0.0194(2) Uani 1 1 d .
N1 N 0.09744(11) 0.29073(9) 0.27703(4) 0.0170(2) Uani 1 1 d .
N1B N 0.14665(11) 0.45641(9) 0.73307(5) 0.0190(2) Uani 1 1 d .
C1 C 0.11805(12) 0.32728(10) 0.22571(5) 0.0159(2) Uani 1 1 d .
C12 C 0.06588(13) 0.17171(12) 0.39483(5) 0.0207(3) Uani 1 1 d .
C7B C 0.32926(12) 0.36082(11) 0.66141(5) 0.0180(3) Uani 1 1 d .
C9B C 0.21069(12) 0.35747(11) 0.75310(5) 0.0178(3) Uani 1 1 d .
C12B C 0.06228(12) 0.28927(11) 0.82604(5) 0.0186(3) Uani 1 1 d .
C2 C 0.21233(12) 0.26494(11) 0.19156(5) 0.0167(3) Uani 1 1 d .
C2B C 0.28068(12) 0.46389(11) 0.65155(5) 0.0177(3) Uani 1 1 d .
C7 C 0.26039(12) 0.16540(11) 0.20980(5) 0.0177(3) Uani 1 1 d .
C8B C 0.27255(12) 0.29240(11) 0.70638(5) 0.0188(3) Uani 1 1 d .
C1B C 0.17438(12) 0.50997(11) 0.68637(5) 0.0182(3) Uani 1 1 d .
C9 C 0.17431(12) 0.20597(11) 0.30511(5) 0.0166(3) Uani 1 1 d .
C8 C 0.21903(13) 0.12040(11) 0.26426(5) 0.0180(3) Uani 1 1 d .
C5B C 0.48017(13) 0.38493(13) 0.58659(6) 0.0246(3) Uani 1 1 d .
C11B C 0.08375(13) 0.19231(11) 0.73798(6) 0.0203(3) Uani 1 1 d .
C3B C 0.33148(13) 0.52781(12) 0.60970(5) 0.0209(3) Uani 1 1 d .
C6B C 0.42860(13) 0.32110(12) 0.62787(6) 0.0214(3) Uani 1 1 d .
C3 C 0.24735(13) 0.30465(12) 0.13992(6) 0.0207(3) Uani 1 1 d .
C5 C 0.37826(13) 0.14725(13) 0.12461(6) 0.0251(3) Uani 1 1 d .
C13B C 0.06708(14) 0.40395(12) 0.90888(5) 0.0228(3) Uani 1 1 d .
C10B C 0.15901(13) 0.21886(12) 0.68588(6) 0.0212(3) Uani 1 1 d .
C6 C 0.34337(13) 0.10650(12) 0.17574(6) 0.0223(3) Uani 1 1 d .
C4B C 0.43241(13) 0.48811(13) 0.57750(6) 0.0243(3) Uani 1 1 d .
C13 C 0.11806(14) 0.31224(12) 0.46371(5) 0.0229(3) Uani 1 1 d .
C11 C 0.04717(13) 0.04136(11) 0.31847(6) 0.0204(3) Uani 1 1 d .
C16 C 0.21640(16) 0.40422(14) 0.46022(7) 0.0290(3) Uani 1 1 d .
C4 C 0.33086(13) 0.24614(13) 0.10656(6) 0.0247(3) Uani 1 1 d .
C15 C 0.15912(18) 0.23564(15) 0.50994(6) 0.0333(4) Uani 1 1 d .
C14 C -0.02240(15) 0.35361(15) 0.46886(6) 0.0301(3) Uani 1 1 d .
C10 C 0.09926(13) 0.04431(11) 0.25966(6) 0.0202(3) Uani 1 1 d .
C15B C -0.08175(15) 0.41871(14) 0.90879(6) 0.0274(3) Uani 1 1 d .
C14B C 0.11480(18) 0.31822(14) 0.94937(7) 0.0318(3) Uani 1 1 d .
C16B C 0.13731(18) 0.51029(14) 0.91881(7) 0.0338(4) Uani 1 1 d .
O4 O 0.8693(3) 0.0540(2) 0.52415(10) 0.0411(6) Uani 0.50 1 d PG
H4A H 0.9021 0.0714 0.4933 0.062 Uiso 0.50 1 d PG
H4C H 0.9198 0.0090 0.5406 0.062 Uiso 0.50 1 d PG
H8 H 0.2929(14) 0.0813(12) 0.2824(6) 0.013(3) Uiso 1 1 d .
H9 H 0.2460(14) 0.2356(12) 0.3258(6) 0.014(3) Uiso 1 1 d .
H10A H 0.1265(15) -0.0282(14) 0.2466(6) 0.026(4) Uiso 1 1 d .
H10B H 0.0323(15) 0.0752(13) 0.2333(6) 0.023(4) Uiso 1 1 d .
H8B H 0.3410(15) 0.2450(13) 0.7238(6) 0.021(4) Uiso 1 1 d .
H11A H -0.0481(16) 0.0345(13) 0.3198(6) 0.021(4) Uiso 1 1 d .
H11C H -0.0109(15) 0.1860(12) 0.7317(6) 0.017(4) Uiso 1 1 d .
H10C H 0.1011(15) 0.2568(13) 0.6587(6) 0.023(4) Uiso 1 1 d .
H9B H 0.2771(14) 0.3748(12) 0.7838(6) 0.013(3) Uiso 1 1 d .
H1 H 0.0369(17) 0.3273(15) 0.2961(7) 0.032(4) Uiso 1 1 d .
H6B H 0.4607(15) 0.2483(14) 0.6335(6) 0.024(4) Uiso 1 1 d .
H1B H 0.0882(17) 0.4858(15) 0.7548(7) 0.031(4) Uiso 1 1 d .
H4B H 0.4699(16) 0.5333(14) 0.5490(7) 0.027(4) Uiso 1 1 d .
H3B H 0.2984(15) 0.5974(14) 0.6042(6) 0.021(4) Uiso 1 1 d .
H3 H 0.2125(15) 0.3714(14) 0.1276(6) 0.023(4) Uiso 1 1 d .
H11B H 0.0881(16) -0.0205(14) 0.3404(7) 0.030(4) Uiso 1 1 d .
H10D H 0.1916(17) 0.1535(15) 0.6668(7) 0.033(4) Uiso 1 1 d .
H14D H 0.211(2) 0.3073(16) 0.9451(7) 0.042(5) Uiso 1 1 d .
H14A H -0.0841(19) 0.2907(16) 0.4709(7) 0.041(5) Uiso 1 1 d .
H4 H 0.3542(16) 0.2738(15) 0.0717(7) 0.033(4) Uiso 1 1 d .
H11D H 0.1139(16) 0.1230(14) 0.7564(7) 0.028(4) Uiso 1 1 d .
H15D H -0.1089(17) 0.4605(15) 0.8771(7) 0.034(5) Uiso 1 1 d .
H14B H -0.0279(17) 0.3953(15) 0.5027(8) 0.034(5) Uiso 1 1 d .
H6 H 0.3754(16) 0.0358(15) 0.1880(7) 0.032(4) Uiso 1 1 d .
H15E H -0.1273(17) 0.3483(16) 0.9075(7) 0.037(5) Uiso 1 1 d .
H14E H 0.0701(17) 0.2478(16) 0.9435(7) 0.033(5) Uiso 1 1 d .
H16A H 0.1953(17) 0.4502(15) 0.4290(7) 0.034(5) Uiso 1 1 d .
H16D H 0.1106(17) 0.5640(16) 0.8896(7) 0.037(5) Uiso 1 1 d .
H14C H -0.0445(18) 0.3986(15) 0.4368(8) 0.038(5) Uiso 1 1 d .
H5 H 0.4390(17) 0.1056(14) 0.1015(7) 0.033(4) Uiso 1 1 d .
H5B H 0.5518(18) 0.3585(15) 0.5646(7) 0.035(5) Uiso 1 1 d .
H16E H 0.1142(18) 0.5396(15) 0.9559(8) 0.040(5) Uiso 1 1 d .
H16F H 0.232(2) 0.5026(16) 0.9168(7) 0.041(5) Uiso 1 1 d .
H16B H 0.3068(19) 0.3765(15) 0.4542(7) 0.040(5) Uiso 1 1 d .
H15A H 0.094(2) 0.1782(17) 0.5133(8) 0.047(6) Uiso 1 1 d .
H14F H 0.0959(18) 0.3425(16) 0.9883(8) 0.047(5) Uiso 1 1 d .
H15B H 0.1644(18) 0.2756(16) 0.5443(8) 0.040(5) Uiso 1 1 d .
H15C H 0.248(2) 0.2043(17) 0.5031(8) 0.048(5) Uiso 1 1 d .
H15F H -0.1063(17) 0.4555(15) 0.9429(8) 0.037(5) Uiso 1 1 d .
H16C H 0.2160(17) 0.4495(15) 0.4952(7) 0.038(5) Uiso 1 1 d .

loop_
_atom_site_aniso_label
_atom_site_aniso_U_11
_atom_site_aniso_U_22
_atom_site_aniso_U_33
_atom_site_aniso_U_23
_atom_site_aniso_U_13
_atom_site_aniso_U_12
O1 0.0241(5) 0.0167(5) 0.0223(5) 0.0026(4) 0.0034(4) 0.0028(4)
O3B 0.0231(5) 0.0183(5) 0.0280(5) 0.0034(4) 0.0033(4) -0.0025(4)
O2 0.0246(5) 0.0231(5) 0.0166(4) -0.0022(4) 0.0032(4) -0.0018(4)
O2B 0.0279(5) 0.0204(5) 0.0203(5) -0.0027(4) 0.0049(4) -0.0050(4)
O1B 0.0270(5) 0.0221(5) 0.0278(5) 0.0038(4) 0.0086(4) 0.0067(4)
O3 0.0329(6) 0.0309(6) 0.0236(5) 0.0069(5) 0.0053(4) -0.0070(4)
N2 0.0197(5) 0.0166(6) 0.0188(5) 0.0014(5) 0.0006(4) -0.0025(4)
N2B 0.0201(5) 0.0167(6) 0.0215(5) -0.0012(5) 0.0015(4) -0.0035(4)
N1 0.0176(5) 0.0147(6) 0.0186(5) -0.0004(4) 0.0027(4) 0.0026(4)
N1B 0.0190(5) 0.0179(6) 0.0205(5) -0.0024(5) 0.0052(4) 0.0006(4)
C1 0.0157(6) 0.0135(6) 0.0184(6) -0.0016(5) 0.0004(4) -0.0027(5)
C12 0.0202(6) 0.0217(7) 0.0203(6) 0.0042(6) -0.0001(5) 0.0018(5)
C7B 0.0132(6) 0.0217(7) 0.0191(6) -0.0046(5) -0.0022(4) -0.0010(5)
C9B 0.0160(6) 0.0185(7) 0.0190(6) -0.0016(5) -0.0001(5) -0.0022(5)
C12B 0.0183(6) 0.0153(7) 0.0222(6) 0.0016(5) -0.0014(5) 0.0022(5)
C2 0.0138(6) 0.0178(7) 0.0184(6) -0.0040(5) 0.0002(4) -0.0029(5)
C2B 0.0127(6) 0.0211(7) 0.0191(6) -0.0039(5) -0.0009(4) -0.0012(5)
C7 0.0139(6) 0.0196(7) 0.0194(6) -0.0043(5) -0.0003(5) -0.0023(5)
C8B 0.0166(6) 0.0171(7) 0.0227(6) -0.0010(5) -0.0006(5) 0.0015(5)
C1B 0.0173(6) 0.0172(7) 0.0202(6) -0.0027(5) 0.0013(5) -0.0017(5)
C9 0.0157(6) 0.0167(7) 0.0175(6) 0.0010(5) -0.0004(5) -0.0005(5)
C8 0.0173(6) 0.0166(7) 0.0201(6) -0.0008(5) -0.0016(5) 0.0026(5)
C5B 0.0168(6) 0.0332(8) 0.0239(7) -0.0076(6) 0.0033(5) 0.0010(5)
C11B 0.0181(7) 0.0168(7) 0.0260(7) -0.0028(6) -0.0016(5) -0.0015(5)
C3B 0.0189(6) 0.0210(7) 0.0227(6) -0.0015(6) 0.0009(5) -0.0009(5)
C6B 0.0161(6) 0.0243(8) 0.0237(6) -0.0051(6) -0.0022(5) 0.0025(5)
C3 0.0190(6) 0.0221(7) 0.0212(6) -0.0008(6) 0.0015(5) -0.0039(5)
C5 0.0199(7) 0.0286(8) 0.0271(7) -0.0101(6) 0.0055(5) -0.0015(6)
C13B 0.0309(7) 0.0204(7) 0.0172(6) 0.0000(5) 0.0029(5) -0.0012(6)
C10B 0.0211(7) 0.0174(7) 0.0251(7) -0.0045(6) -0.0001(5) 0.0001(5)
C6 0.0186(6) 0.0208(7) 0.0274(7) -0.0062(6) 0.0008(5) 0.0000(5)
C4B 0.0206(7) 0.0313(8) 0.0213(6) -0.0021(6) 0.0044(5) -0.0047(6)
C13 0.0259(7) 0.0276(8) 0.0153(6) -0.0028(6) 0.0006(5) 0.0036(6)
C11 0.0205(7) 0.0154(7) 0.0252(7) 0.0019(6) -0.0016(5) -0.0011(5)
C16 0.0294(8) 0.0312(9) 0.0263(7) -0.0057(7) -0.0014(6) 0.0004(6)
C4 0.0222(7) 0.0308(8) 0.0213(7) -0.0037(6) 0.0059(5) -0.0062(6)
C15 0.0420(10) 0.0369(10) 0.0208(7) 0.0025(7) -0.0031(6) 0.0063(8)
C14 0.0272(8) 0.0400(10) 0.0232(7) -0.0039(7) 0.0041(6) 0.0054(7)
C10 0.0223(7) 0.0146(7) 0.0237(7) 0.0007(6) -0.0004(5) -0.0010(5)
C15B 0.0326(8) 0.0279(9) 0.0217(7) 0.0017(7) 0.0034(6) 0.0053(6)
C14B 0.0392(9) 0.0294(9) 0.0267(8) 0.0051(7) -0.0047(6) 0.0019(7)
C16B 0.0462(10) 0.0300(9) 0.0254(8) -0.0053(7) 0.0064(7) -0.0096(7)
O4 0.0524(15) 0.0381(15) 0.0332(12) 0.0064(11) 0.0092(10) 0.0049(11)

loop_
_atom_type_symbol
_atom_type_description
_atom_type_scat_dispersion_real
_atom_type_scat_dispersion_imag
_atom_type_scat_source
C C 0.0033 0.0016 'International Tables Vol C Tables 4.2.6.8 and 6.1.1.4'
H H 0.0000 0.0000 'International Tables Vol C Tables 4.2.6.8 and 6.1.1.4'
N N 0.0061 0.0033 'International Tables Vol C Tables 4.2.6.8 and 6.1.1.4'
O O 0.0106 0.0060 'International Tables Vol C Tables 4.2.6.8 and 6.1.1.4'

loop_
_exptl_crystal_face_index_h
_exptl_crystal_face_index_k
_exptl_crystal_face_index_l
_exptl_crystal_face_perp_dist
_exptl_oxdiff_crystal_face_indexfrac_h
_exptl_oxdiff_crystal_face_indexfrac_k
_exptl_oxdiff_crystal_face_indexfrac_l
_exptl_oxdiff_crystal_face_x
_exptl_oxdiff_crystal_face_y
_exptl_oxdiff_crystal_face_z
-8 -14 -1 0.1312 -8.4071 -14.1434 -0.5686 -0.2562 -0.4975 0.8288
-12 8 -7 0.0924 -12.1012 8.3053 -7.3130 0.3317 0.6775 0.6564
1 17 -4 0.1301 0.9157 17.3682 -3.5243 0.4147 0.8237 -0.3865
11 11 2 0.1350 10.9940 11.0695 2.4261 0.1536 0.2895 -0.9448
12 -9 7 0.0880 11.6797 -9.1693 7.3196 -0.3483 -0.7100 -0.6119
-13 -6 0 0.1350 -13.4631 -5.8494 0.4533 0.1207 -0.0699 0.9902
1 -3 -34 0.0674 0.6434 -3.0111 -33.5055 -0.8835 0.4392 0.1631
13 6 3 0.1157 13.2583 6.1441 3.4570 -0.0165 0.0180 -0.9997
-1 3 34 0.0873 -0.9267 2.8890 33.5247 0.8863 -0.4408 -0.1424

loop_
_geom_angle_atom_site_label_1
_geom_angle_atom_site_label_2
_geom_angle_atom_site_label_3
_geom_angle
C12 O2 C13 121.91(10)
C12B O2B C13B 120.94(10)
C12 N2 C9 124.61(11)
C12 N2 C11 121.25(11)
C9 N2 C11 113.50(10)
C9B N2B C11B 113.83(10)
C12B N2B C9B 124.84(11)
C12B N2B C11B 120.97(11)
C1 N1 C9 125.30(11)
C1B N1B C9B 126.27(11)
O1 C1 N1 121.93(11)
O1 C1 C2 121.25(11)
N1 C1 C2 116.79(11)
O2 C12 N2 110.28(11)
O3 C12 O2 126.72(12)
O3 C12 N2 123.00(13)
C2B C7B C8B 120.28(11)
C2B C7B C6B 118.88(12)
C6B C7B C8B 120.81(12)
N2B C9B N1B 110.29(10)
N2B C9B C8B 102.93(10)
N1B C9B C8B 112.60(10)
O3B C12B O2B 126.79(12)
O3B C12B N2B 123.47(13)
O2B C12B N2B 109.73(11)
C7 C2 C1 120.52(11)
C3 C2 C1 119.35(12)
C3 C2 C7 120.06(12)
C7B C2B C1B 120.85(12)
C7B C2B C3B 120.90(12)
C3B C2B C1B 118.24(12)
C2 C7 C8 120.30(11)
C2 C7 C6 119.23(12)
C6 C7 C8 120.42(12)
C7B C8B C9B 113.79(11)
C7B C8B C10B 113.44(11)
C9B C8B C10B 103.51(10)
O1B C1B N1B 122.12(12)
O1B C1B C2B 121.16(12)
N1B C1B C2B 116.72(12)
N2 C9 N1 109.76(10)
N2 C9 C8 102.57(11)
N1 C9 C8 111.31(10)
C7 C8 C9 113.66(11)
C7 C8 C10 113.68(11)
C9 C8 C10 103.20(10)
C4B C5B C6B 120.45(12)
N2B C11B C10B 103.40(11)
C4B C3B C2B 119.55(14)
C5B C6B C7B 120.29(13)
C4 C3 C2 120.37(14)
C4 C5 C6 120.63(13)
O2B C13B C15B 109.85(11)
O2B C13B C14B 109.71(12)
O2B C13B C16B 101.40(11)
C14B C13B C15B 112.77(13)
C16B C13B C15B 110.94(13)
C16B C13B C14B 111.59(13)
C11B C10B C8B 104.32(11)
C5 C6 C7 120.16(14)
C5B C4B C3B 119.90(13)
O2 C13 C16 101.36(11)
O2 C13 C15 111.63(12)
O2 C13 C14 108.55(11)
C16 C13 C14 111.52(13)
C15 C13 C16 110.07(13)
C15 C13 C14 113.12(13)
N2 C11 C10 103.18(11)
C5 C4 C3 119.55(13)
C11 C10 C8 103.69(11)

loop_
_geom_bond_atom_site_label_1
_geom_bond_atom_site_label_2
_geom_bond_distance
O1 C1 1.2421(16)
O3B C12B 1.2121(16)
O2 C12 1.3388(17)
O2 C13 1.4720(15)
O2B C12B 1.3450(16)
O2B C13B 1.4739(16)
O1B C1B 1.2341(16)
O3 C12 1.2187(16)
N2 C12 1.3541(17)
N2 C9 1.4543(16)
N2 C11 1.4636(17)
N2B C9B 1.4507(17)
N2B C12B 1.3577(17)
N2B C11B 1.4641(18)
N1 C1 1.3399(16)
N1 C9 1.4653(16)
N1B C9B 1.4652(17)
N1B C1B 1.3436(17)
C1 C2 1.4920(17)
C7B C2B 1.3890(19)
C7B C8B 1.5026(19)
C7B C6B 1.3959(18)
C9B C8B 1.5325(18)
C2 C7 1.3950(19)
C2 C3 1.3937(18)
C2B C1B 1.4948(17)
C2B C3B 1.3922(19)
C7 C8 1.4970(18)
C7 C6 1.3958(18)
C8B C10B 1.5405(18)
C9 C8 1.5250(18)
C8 C10 1.5391(19)
C5B C6B 1.384(2)
C5B C4B 1.384(2)
C11B C10B 1.5218(19)
C3B C4B 1.3887(19)
C3 C4 1.3866(19)
C5 C6 1.387(2)
C5 C4 1.384(2)
C13B C15B 1.518(2)
C13B C14B 1.516(2)
C13B C16B 1.516(2)
C13 C16 1.518(2)
C13 C15 1.516(2)
C13 C14 1.520(2)
C11 C10 1.5261(19)
